data_4350169
loop_
_publ_author_name
'Renard, Sylvie L.'
'Sylvestre, Isabelle'
'Barrett, Simon A.'
'Kilner, Colin A.'
'Halcrow, Malcolm A.'

_publ_section_title
;
 Homoleptic zinc(II) complexes with first and second coordination shells
 of 5-tert-butylpyrazole.
;
_journal_issue 21
_journal_name_full 'Inorganic chemistry'
_journal_page_first 8711
_journal_page_last 8718
_journal_paper_doi 10.1021/ic052144q
_journal_volume 45
_journal_year 2006
_chemical_formula_moiety 'C28 H48 N8 Zn, 2[N O3]'
_chemical_formula_sum 'C28 H48 N10 O6 Zn'
_chemical_formula_weight 686.13
_chemical_name_systematic
; 
Tetrakis[5-tertbutylpyrazole]zinc(II) dinitrate (compound 1)

;
_space_group_IT_number 60
_space_group_name_Hall '-P 2n 2ab'
_space_group_name_H-M_alt 'P b c n'
_symmetry_cell_setting orthorhombic
_symmetry_space_group_name_H-M 'P b c n'
_atom_sites_solution_hydrogens geom
_atom_sites_solution_primary direct
_atom_sites_solution_secondary difmap
_audit_creation_method SHELXL-97
_cell_angle_alpha 90.00
_cell_angle_beta 90.00
_cell_angle_gamma 90.00
_cell_formula_units_Z 4
_cell_length_a 10.2597(5)
_cell_length_b 19.9558(11)
_cell_length_c 18.0052(9)
_cell_measurement_reflns_used 77963
_cell_measurement_temperature 150(2)
_cell_measurement_theta_max 28.05
_cell_measurement_theta_min 2.23
_cell_volume 3686.4(3)
_computing_cell_refinement 'APEX 2 software, Bruker Nonius 2004'
_computing_data_collection 'APEX 2 software, Bruker Nonius 2004'
_computing_data_reduction 'SAINT, Bruker Nonius 2004'
_computing_molecular_graphics 'ORTEX (McArdle, 1995)'
_computing_publication_material 'local program'
_computing_structure_refinement 'SHELXL-97 (Sheldrick, 1997)'
_computing_structure_solution 'SHELXS-97 (Sheldrick, 1990)'
_diffrn_ambient_temperature 150(2)
_diffrn_detector_area_resol_mean '120 microns'
_diffrn_measured_fraction_theta_full 0.999
_diffrn_measured_fraction_theta_max 0.999
_diffrn_measurement_device_type 'Bruker X8 Apex diffractometer'
_diffrn_measurement_method 'Rotation images'
_diffrn_radiation_monochromator graphite
_diffrn_radiation_source 'rotating anode'
_diffrn_radiation_type MoK\a
_diffrn_radiation_wavelength 0.71073
_diffrn_reflns_av_R_equivalents 0.0322
_diffrn_reflns_av_sigmaI/netI 0.0129
_diffrn_reflns_limit_h_max 13
_diffrn_reflns_limit_h_min -13
_diffrn_reflns_limit_k_max 26
_diffrn_reflns_limit_k_min -26
_diffrn_reflns_limit_l_max 23
_diffrn_reflns_limit_l_min -23
_diffrn_reflns_number 77963
_diffrn_reflns_theta_full 28.05
_diffrn_reflns_theta_max 28.05
_diffrn_reflns_theta_min 2.23
_exptl_absorpt_coefficient_mu 0.716
_exptl_absorpt_correction_T_max 1.057
_exptl_absorpt_correction_T_min 0.783
_exptl_absorpt_correction_type multi-scan
_exptl_absorpt_process_details
;
Sheldrick, G. M. (2002). SADABS v. 2.03. University of 
G/ottingen, Germany.
;
_exptl_crystal_colour Colourless
_exptl_crystal_density_diffrn 1.236
_exptl_crystal_density_method 'not measured'
_exptl_crystal_description 'Rectangular prism'
_exptl_crystal_F_000 1456
_exptl_crystal_size_max 0.33
_exptl_crystal_size_mid 0.11
_exptl_crystal_size_min 0.07
_refine_diff_density_max 1.722
_refine_diff_density_min -0.415
_refine_diff_density_rms 0.077
_refine_ls_extinction_method none
_refine_ls_goodness_of_fit_ref 1.040
_refine_ls_hydrogen_treatment constr
_refine_ls_matrix_type full
_refine_ls_number_parameters 242
_refine_ls_number_reflns 4474
_refine_ls_number_restraints 78
_refine_ls_restrained_S_all 1.064
_refine_ls_R_factor_all 0.0712
_refine_ls_R_factor_gt 0.0584
_refine_ls_shift/su_max 0.000
_refine_ls_shift/su_mean 0.000
_refine_ls_structure_factor_coef Fsqd
_refine_ls_weighting_details 'calc w=1/[\s^2^(Fo^2^)+(0.0772P)^2^+6.4795P] where P=(Fo^2^+2Fc^2^)/3'
_refine_ls_weighting_scheme calc
_refine_ls_wR_factor_gt 0.1556
_refine_ls_wR_factor_ref 0.1697
_reflns_number_gt 3609
_reflns_number_total 4474
_reflns_threshold_expression >2sigma(I)
_cod_data_source_file ic052144qsi20051216_045557.cif
_cod_data_source_block c:\datasets\leeds\mh154\mh154
_cod_depositor_comments
;
The following automatic conversions were performed:

data item '_symmetry_cell_setting' value 'Orthorhombic' was changed
to 'orthorhombic' in accordance with the
/home/saulius/struct/COD-crude-data/automatic-downloads/DataCite-retrospective/ACS/depositions/lib/dictionaries/cif_core.dic
dictionary named 'cif_core.dic' version 2.4.2 last updated on
2011-04-26.

Automatic conversion script
Id: cif_fix_values 6909 2019-04-08 15:41:33Z antanas 
;
_cod_database_code 4350169

loop_
_symmetry_equiv_pos_as_xyz
'x, y, z'
'-x+1/2, -y+1/2, z+1/2'
'x+1/2, -y+1/2, -z'
'-x, y, -z+1/2'
'-x, -y, -z'
'x-1/2, y-1/2, -z-1/2'
'-x-1/2, y-1/2, z'
'x, -y, z-1/2'

loop_
_atom_site_label
_atom_site_type_symbol
_atom_site_fract_x
_atom_site_fract_y
_atom_site_fract_z
_atom_site_U_iso_or_equiv
_atom_site_adp_type
_atom_site_occupancy
_atom_site_symmetry_multiplicity
_atom_site_calc_flag
_atom_site_refinement_flags
_atom_site_disorder_assembly
_atom_site_disorder_group
Zn1 Zn 0.5000 0.20000(2) 0.2500 0.03140(16) Uani 1 2 d S . .
N2 N 0.6405(2) 0.14562(12) 0.20156(13) 0.0341(5) Uani 1 1 d . A .
N3 N 0.6240(2) 0.08452(12) 0.16969(14) 0.0360(5) Uani 1 1 d . A .
H3 H 0.5477 0.0659 0.1614 0.043 Uiso 1 1 calc R . .
C4 C 0.7395(3) 0.05591(15) 0.15220(19) 0.0439(7) Uani 1 1 d D . .
C5 C 0.8351(3) 0.10056(19) 0.1743(2) 0.0514(8) Uani 1 1 d . A .
H5 H 0.9267 0.0951 0.1697 0.062 Uiso 1 1 calc R . .
C6 C 0.7696(3) 0.15489(17) 0.20446(19) 0.0450(7) Uani 1 1 d . . .
H6 H 0.8108 0.1935 0.2245 0.054 Uiso 1 1 calc R A .
C7A C 0.7379(13) -0.0121(6) 0.1081(7) 0.046(4) Uiso 0.33 1 d PD A 1
C8A C 0.6431(10) -0.0165(6) 0.0475(6) 0.046(2) Uiso 0.33 1 d PD A 1
H8A1 H 0.5557 -0.0070 0.0667 0.069 Uiso 0.33 1 calc PR A 1
H8A2 H 0.6450 -0.0617 0.0263 0.069 Uiso 0.33 1 calc PR A 1
H8A3 H 0.6653 0.0163 0.0090 0.069 Uiso 0.33 1 calc PR A 1
C9A C 0.8812(9) -0.0241(6) 0.0817(7) 0.058(3) Uiso 0.33 1 d PD A 1
H9A1 H 0.9408 -0.0183 0.1237 0.086 Uiso 0.33 1 calc PR A 1
H9A2 H 0.9031 0.0081 0.0426 0.086 Uiso 0.33 1 calc PR A 1
H9A3 H 0.8896 -0.0698 0.0622 0.086 Uiso 0.33 1 calc PR A 1
C10A C 0.7161(12) -0.0677(5) 0.1679(6) 0.055(3) Uiso 0.33 1 d PD A 1
H10A H 0.7839 -0.0644 0.2061 0.082 Uiso 0.33 1 calc PR A 1
H10B H 0.7205 -0.1119 0.1443 0.082 Uiso 0.33 1 calc PR A 1
H10C H 0.6303 -0.0618 0.1909 0.082 Uiso 0.33 1 calc PR A 1
C7B C 0.7654(13) -0.0084(6) 0.1124(8) 0.048(4) Uiso 0.33 1 d PD A 2
C8B C 0.6353(12) -0.0298(7) 0.0741(8) 0.073(4) Uiso 0.33 1 d PD A 2
H8B1 H 0.6481 -0.0726 0.0483 0.109 Uiso 0.33 1 calc PR A 2
H8B2 H 0.6091 0.0046 0.0383 0.109 Uiso 0.33 1 calc PR A 2
H8B3 H 0.5671 -0.0350 0.1118 0.109 Uiso 0.33 1 calc PR A 2
C9B C 0.8641(11) -0.0052(6) 0.0514(7) 0.063(3) Uiso 0.33 1 d PD A 2
H9B1 H 0.8752 -0.0498 0.0297 0.094 Uiso 0.33 1 calc PR A 2
H9B2 H 0.9475 0.0103 0.0716 0.094 Uiso 0.33 1 calc PR A 2
H9B3 H 0.8342 0.0261 0.0131 0.094 Uiso 0.33 1 calc PR A 2
C10B C 0.8032(17) -0.0606(7) 0.1707(8) 0.094(5) Uiso 0.33 1 d PD A 2
H10D H 0.8210 -0.1035 0.1462 0.141 Uiso 0.33 1 calc PR A 2
H10E H 0.7314 -0.0662 0.2061 0.141 Uiso 0.33 1 calc PR A 2
H10F H 0.8813 -0.0457 0.1972 0.141 Uiso 0.33 1 calc PR A 2
C7C C 0.7451(11) -0.0175(5) 0.1277(6) 0.038(3) Uiso 0.33 1 d PD A 3
C8C C 0.6495(14) -0.0626(7) 0.1643(8) 0.076(4) Uiso 0.33 1 d PD A 3
H8C1 H 0.5621 -0.0430 0.1608 0.115 Uiso 0.33 1 calc PR A 3
H8C2 H 0.6730 -0.0682 0.2167 0.115 Uiso 0.33 1 calc PR A 3
H8C3 H 0.6501 -0.1064 0.1396 0.115 Uiso 0.33 1 calc PR A 3
C9C C 0.7088(17) -0.0148(8) 0.0441(7) 0.089(5) Uiso 0.33 1 d PD A 3
H9C1 H 0.7671 0.0164 0.0184 0.133 Uiso 0.33 1 calc PR A 3
H9C2 H 0.6185 0.0005 0.0387 0.133 Uiso 0.33 1 calc PR A 3
H9C3 H 0.7177 -0.0595 0.0223 0.133 Uiso 0.33 1 calc PR A 3
C10C C 0.8843(11) -0.0413(7) 0.1358(9) 0.078(4) Uiso 0.33 1 d PD A 3
H10G H 0.9423 -0.0115 0.1079 0.116 Uiso 0.33 1 calc PR A 3
H10H H 0.8920 -0.0870 0.1164 0.116 Uiso 0.33 1 calc PR A 3
H10I H 0.9089 -0.0407 0.1884 0.116 Uiso 0.33 1 calc PR A 3
N11 N 0.4007(3) 0.25899(12) 0.17842(14) 0.0374(5) Uani 1 1 d . B .
N12 N 0.3078(2) 0.23329(11) 0.13284(13) 0.0338(5) Uani 1 1 d . B .
H12 H 0.2929 0.1901 0.1274 0.041 Uiso 1 1 calc R . .
C13 C 0.2409(3) 0.28172(15) 0.09676(16) 0.0389(6) Uani 1 1 d D . .
C14 C 0.2937(5) 0.34177(17) 0.1193(2) 0.0601(10) Uani 1 1 d . B .
H14 H 0.2684 0.3853 0.1037 0.072 Uiso 1 1 calc R . .
C15 C 0.3916(4) 0.32574(16) 0.1698(2) 0.0585(10) Uani 1 1 d . . .
H15 H 0.4448 0.3576 0.1947 0.070 Uiso 1 1 calc R B .
C16A C 0.1250(10) 0.2748(7) 0.0553(7) 0.040(4) Uiso 0.33 1 d PD B 1
C17A C 0.1297(17) 0.2122(7) 0.0074(9) 0.083(6) Uiso 0.33 1 d PD B 1
H17A H 0.0487 0.2085 -0.0212 0.125 Uiso 0.33 1 calc PR B 1
H17B H 0.1394 0.1727 0.0392 0.125 Uiso 0.33 1 calc PR B 1
H17C H 0.2039 0.2150 -0.0267 0.125 Uiso 0.33 1 calc PR B 1
C18A C 0.1037(15) 0.3389(6) 0.0070(8) 0.057(4) Uiso 0.33 1 d PD B 1
H18A H 0.0239 0.3338 -0.0224 0.086 Uiso 0.33 1 calc PR B 1
H18B H 0.1782 0.3449 -0.0263 0.086 Uiso 0.33 1 calc PR B 1
H18C H 0.0956 0.3781 0.0395 0.086 Uiso 0.33 1 calc PR B 1
C19A C 0.0083(13) 0.2706(10) 0.1097(9) 0.090(5) Uiso 0.33 1 d PD B 1
H19A H -0.0727 0.2653 0.0814 0.135 Uiso 0.33 1 calc PR B 1
H19B H 0.0040 0.3117 0.1393 0.135 Uiso 0.33 1 calc PR B 1
H19C H 0.0198 0.2320 0.1427 0.135 Uiso 0.33 1 calc PR B 1
C16B C 0.1274(16) 0.2627(9) 0.0448(9) 0.053(15) Uiso 0.33 1 d PD B 2
C17B C 0.1605(11) 0.2020(5) -0.0032(6) 0.037(2) Uiso 0.33 1 d PD B 2
H17D H 0.2337 0.2130 -0.0360 0.055 Uiso 0.33 1 calc PR B 2
H17E H 0.0845 0.1898 -0.0333 0.055 Uiso 0.33 1 calc PR B 2
H17F H 0.1846 0.1643 0.0288 0.055 Uiso 0.33 1 calc PR B 2
C18B C 0.0992(12) 0.3209(5) -0.0087(6) 0.041(2) Uiso 0.33 1 d PD B 2
H18D H 0.0722 0.3604 0.0197 0.062 Uiso 0.33 1 calc PR B 2
H18E H 0.0293 0.3080 -0.0430 0.062 Uiso 0.33 1 calc PR B 2
H18F H 0.1781 0.3315 -0.0370 0.062 Uiso 0.33 1 calc PR B 2
C19B C 0.0105(8) 0.2455(6) 0.0949(6) 0.0375(19) Uiso 0.33 1 d PD B 2
H19D H -0.0093 0.2839 0.1270 0.056 Uiso 0.33 1 calc PR B 2
H19E H 0.0320 0.2066 0.1257 0.056 Uiso 0.33 1 calc PR B 2
H19F H -0.0655 0.2352 0.0640 0.056 Uiso 0.33 1 calc PR B 2
C16C C 0.1284(11) 0.2609(6) 0.0399(7) 0.030(7) Uiso 0.33 1 d PD B 3
C17C C 0.1793(11) 0.2184(6) -0.0224(6) 0.051(3) Uiso 0.33 1 d PD B 3
H17G H 0.2487 0.2425 -0.0485 0.077 Uiso 0.33 1 calc PR B 3
H17H H 0.1083 0.2085 -0.0572 0.077 Uiso 0.33 1 calc PR B 3
H17I H 0.2139 0.1764 -0.0023 0.077 Uiso 0.33 1 calc PR B 3
C18C C 0.0657(12) 0.3254(6) 0.0115(7) 0.046(3) Uiso 0.33 1 d PD B 3
H18G H 0.0317 0.3512 0.0535 0.070 Uiso 0.33 1 calc PR B 3
H18H H -0.0058 0.3143 -0.0224 0.070 Uiso 0.33 1 calc PR B 3
H18I H 0.1310 0.3521 -0.0150 0.070 Uiso 0.33 1 calc PR B 3
C19C C 0.0217(13) 0.2210(8) 0.0812(9) 0.081(5) Uiso 0.33 1 d PD B 3
H19G H -0.0115 0.2478 0.1227 0.121 Uiso 0.33 1 calc PR B 3
H19H H 0.0587 0.1791 0.1002 0.121 Uiso 0.33 1 calc PR B 3
H19I H -0.0497 0.2108 0.0469 0.121 Uiso 0.33 1 calc PR B 3
N20A N 0.2930(10) 0.0496(5) 0.1399(6) 0.030(3) Uiso 0.33 1 d PD C 1
O21A O 0.3554(11) 0.1008(5) 0.1222(10) 0.033(3) Uiso 0.33 1 d PD C 1
O22A O 0.3527(8) -0.0031(4) 0.1621(6) 0.055(2) Uiso 0.33 1 d PD C 1
O23A O 0.1713(8) 0.0506(5) 0.1398(6) 0.060(2) Uiso 0.33 1 d PD C 1
N20B N 0.2799(17) 0.0559(9) 0.1332(16) 0.103(9) Uiso 0.33 1 d PD D 2
O21B O 0.3753(12) 0.0972(5) 0.1236(11) 0.037(4) Uiso 0.33 1 d PD D 2
O22B O 0.3106(10) -0.0042(4) 0.1421(6) 0.048(2) Uiso 0.33 1 d PD D 2
O23B O 0.1632(9) 0.0739(6) 0.1244(6) 0.049(2) Uiso 0.33 1 d PD D 2
N20C N 0.2674(9) 0.0579(4) 0.1399(5) 0.021(2) Uiso 0.33 1 d PD E 3
O21C O 0.3667(11) 0.0983(5) 0.1396(5) 0.033(2) Uiso 0.33 1 d PD E 3
O22C O 0.2814(9) -0.0002(4) 0.1615(6) 0.056(2) Uiso 0.33 1 d PD E 3
O23C O 0.1584(9) 0.0865(6) 0.1407(7) 0.062(3) Uiso 0.33 1 d PD E 3

loop_
_atom_site_aniso_label
_atom_site_aniso_U_11
_atom_site_aniso_U_22
_atom_site_aniso_U_33
_atom_site_aniso_U_23
_atom_site_aniso_U_13
_atom_site_aniso_U_12
Zn1 0.0317(3) 0.0311(3) 0.0314(3) 0.000 0.00441(17) 0.000
N2 0.0333(11) 0.0330(11) 0.0360(11) -0.0025(9) 0.0061(9) -0.0011(9)
N3 0.0340(11) 0.0342(12) 0.0397(12) -0.0043(10) 0.0027(10) 0.0020(9)
C4 0.0403(16) 0.0431(17) 0.0482(17) -0.0027(13) 0.0049(13) 0.0113(13)
C5 0.0336(15) 0.061(2) 0.060(2) -0.0070(17) 0.0095(14) 0.0041(14)
C6 0.0343(15) 0.0482(17) 0.0526(18) -0.0035(14) 0.0089(13) -0.0075(13)
N11 0.0458(13) 0.0294(11) 0.0369(12) 0.0011(9) -0.0024(10) -0.0006(10)
N12 0.0377(12) 0.0256(10) 0.0381(12) 0.0026(9) 0.0005(10) 0.0030(9)
C13 0.0425(15) 0.0353(14) 0.0390(15) 0.0080(12) 0.0056(12) 0.0121(12)
C14 0.094(3) 0.0295(15) 0.056(2) 0.0040(14) -0.013(2) 0.0127(17)
C15 0.091(3) 0.0267(14) 0.058(2) -0.0005(14) -0.015(2) -0.0059(16)

loop_
_atom_type_symbol
_atom_type_description
_atom_type_scat_dispersion_real
_atom_type_scat_dispersion_imag
_atom_type_scat_source
C C 0.0033 0.0016 'International Tables Vol C Tables 4.2.6.8 and 6.1.1.4'
H H 0.0000 0.0000 'International Tables Vol C Tables 4.2.6.8 and 6.1.1.4'
N N 0.0061 0.0033 'International Tables Vol C Tables 4.2.6.8 and 6.1.1.4'
O O 0.0106 0.0060 'International Tables Vol C Tables 4.2.6.8 and 6.1.1.4'
Zn Zn 0.2839 1.4301 'International Tables Vol C Tables 4.2.6.8 and 6.1.1.4'

loop_
_geom_angle_atom_site_label_1
_geom_angle_atom_site_label_2
_geom_angle_atom_site_label_3
_geom_angle
_geom_angle_site_symmetry_1
_geom_angle_site_symmetry_3
N2 Zn1 N2 114.43(13) 4_655 .
N2 Zn1 N11 113.61(10) . .
N2 Zn1 N11 103.31(10) . 4_655
N11 Zn1 N11 108.76(14) . 4_655
C6 N2 N3 105.3(2) . .
C6 N2 Zn1 128.3(2) . .
N3 N2 Zn1 125.49(18) . .
C4 N3 N2 111.6(2) . .
N3 C4 C5 106.4(3) . .
N3 C4 C7B 129.0(6) . .
C5 C4 C7B 124.4(6) . .
N3 C4 C7C 120.2(5) . .
C5 C4 C7C 132.3(5) . .
N3 C4 C7A 118.2(5) . .
C5 C4 C7A 135.2(5) . .
C4 C5 C6 105.8(3) . .
N2 C6 C5 110.9(3) . .
C8A C7A C10A 112.1(10) . .
C8A C7A C9A 112.9(10) . .
C10A C7A C9A 103.6(9) . .
C8A C7A C4 115.8(9) . .
C10A C7A C4 105.5(9) . .
C9A C7A C4 106.0(9) . .
C4 C7B C9B 115.8(10) . .
C4 C7B C10B 107.6(10) . .
C9B C7B C10B 111.2(11) . .
C4 C7B C8B 107.2(9) . .
C9B C7B C8B 105.5(10) . .
C10B C7B C8B 109.5(11) . .
C8C C7C C10C 113.0(10) . .
C8C C7C C4 115.3(9) . .
C10C C7C C4 107.9(9) . .
C8C C7C C9C 107.1(10) . .
C10C C7C C9C 109.4(10) . .
C4 C7C C9C 103.7(9) . .
C15 N11 N12 104.8(3) . .
C15 N11 Zn1 133.3(2) . .
N12 N11 Zn1 121.27(17) . .
C13 N12 N11 112.1(2) . .
N12 C13 C14 106.3(3) . .
N12 C13 C16A 127.7(6) . .
C14 C13 C16A 125.0(6) . .
N12 C13 C16B 120.0(7) . .
C14 C13 C16B 133.7(7) . .
N12 C13 C16C 119.2(5) . .
C14 C13 C16C 134.5(5) . .
C13 C14 C15 106.1(3) . .
N11 C15 C14 110.7(3) . .
C13 C16A C17A 110.8(10) . .
C13 C16A C19A 108.8(10) . .
C17A C16A C19A 109.8(11) . .
C13 C16A C18A 109.4(9) . .
C17A C16A C18A 111.2(11) . .
C19A C16A C18A 106.7(10) . .
C17B C16B C18B 106.7(11) . .
C17B C16B C19B 109.2(12) . .
C18B C16B C19B 112.9(12) . .
C17B C16B C13 111.8(11) . .
C18B C16B C13 109.7(11) . .
C19B C16B C13 106.7(10) . .
C17C C16C C18C 111.8(10) . .
C17C C16C C19C 108.4(10) . .
C18C C16C C19C 107.3(10) . .
C17C C16C C13 112.1(8) . .
C18C C16C C13 107.4(9) . .
C19C C16C C13 109.8(10) . .
O21A N20A O23A 119.9(10) . .
O21A N20A O22A 120.5(10) . .
O23A N20A O22A 119.5(9) . .
O22B N20B O23B 122.0(15) . .
O22B N20B O21B 116.0(14) . .
O23B N20B O21B 121.3(15) . .
O22C N20C O23C 122.0(9) . .
O22C N20C O21C 119.7(10) . .
O23C N20C O21C 114.5(9) . .

loop_
_geom_bond_atom_site_label_1
_geom_bond_atom_site_label_2
_geom_bond_distance
Zn1 N2 2.004(2)
Zn1 N11 2.021(2)
N2 C6 1.338(4)
N2 N3 1.358(3)
N3 C4 1.353(4)
C4 C5 1.383(5)
C4 C7B 1.494(12)
C4 C7C 1.532(10)
C4 C7A 1.573(12)
C5 C6 1.387(5)
C7A C8A 1.464(14)
C7A C10A 1.562(14)
C7A C9A 1.565(14)
C7B C9B 1.495(14)
C7B C10B 1.529(14)
C7B C8B 1.562(14)
C7C C8C 1.486(13)
C7C C10C 1.512(13)
C7C C9C 1.553(14)
N11 C15 1.344(4)
N11 N12 1.358(3)
N12 C13 1.352(3)
C13 C14 1.376(5)
C13 C16A 1.410(11)
C13 C16B 1.542(16)
C13 C16C 1.598(12)
C14 C15 1.392(5)
C16A C17A 1.519(15)
C16A C19A 1.549(13)
C16A C18A 1.562(13)
C16B C17B 1.526(16)
C16B C18B 1.536(16)
C16B C19B 1.539(16)
C16C C17C 1.500(14)
C16C C18C 1.529(13)
C16C C19C 1.544(13)
N20A O21A 1.248(11)
N20A O23A 1.249(11)
N20A O22A 1.281(11)
N20B O22B 1.250(16)
N20B O23B 1.260(16)
N20B O21B 1.293(16)
N20C O22C 1.231(10)
N20C O23C 1.256(11)
N20C O21C 1.300(10)

loop_
_geom_hbond_atom_site_label_D
_geom_hbond_atom_site_label_H
_geom_hbond_atom_site_label_A
_geom_hbond_distance_DH
_geom_hbond_distance_HA
_geom_hbond_distance_DA
_geom_hbond_angle_DHA
N3 H3 O21A 0.88 2.21 2.904(11) 135.7
N3 H3 O21B 0.88 2.00 2.695(15) 135.5
N3 H3 O21C 0.88 2.01 2.709(13) 136.1
N3 H3 O22A 0.88 2.43 3.291(9) 166.5
N3 H3 O22B 0.88 2.83 3.705(10) 174.9
N12 H12 O21A 0.88 1.90 2.695(11) 150.0
N12 H12 O21B 0.88 2.04 2.808(12) 145.2
N12 H12 O21C 0.88 1.99 2.763(10) 145.2
N12 H12 O23B 0.88 2.67 3.512(12) 159.6
N12 H12 O23C 0.88 2.50 3.309(11) 153.6
